data_2208056
loop_
_publ_author_name
'Xiang-Gao Meng'
'Xian-Mei Shang'

_publ_section_title
;
 2,6-Difluorobenzohydroxamic acid
;
_journal_coeditor_code ER6037
_journal_issue 2
_journal_name_full 'Acta Crystallographica Section E'
_journal_page_first o651
_journal_page_last o652
_journal_paper_doi 10.1107/S1600536806001474
_journal_volume 62
_journal_year 2006
_chemical_formula_iupac 'C7 H5 F2 N O2'
_chemical_formula_moiety 'C7 H5 F2 N O2'
_chemical_formula_sum 'C7 H5 F2 N O2'
_chemical_formula_weight 173.12
_chemical_name_systematic
;
2,6-Difluorobenzohydroxamic acid
;
_space_group_IT_number 2
_symmetry_cell_setting triclinic
_symmetry_space_group_name_Hall '-P 1'
_symmetry_space_group_name_H-M 'P -1'
_atom_sites_solution_hydrogens geom
_atom_sites_solution_primary direct
_atom_sites_solution_secondary difmap
_audit_creation_method SHELXL-97
_cell_angle_alpha 97.982(2)
_cell_angle_beta 96.684(2)
_cell_angle_gamma 95.524(2)
_cell_formula_units_Z 4
_cell_length_a 5.0742(5)
_cell_length_b 9.9436(11)
_cell_length_c 14.7249(16)
_cell_measurement_reflns_used 3254
_cell_measurement_temperature 292(2)
_cell_measurement_theta_max 26.95
_cell_measurement_theta_min 2.33
_cell_volume 725.97(13)
_computing_cell_refinement 'SAINT (Bruker, 2001)'
_computing_data_collection 'SMART (Bruker, 2001)'
_computing_data_reduction SAINT
_computing_molecular_graphics 'PLATON (Spek, 2003)'
_computing_publication_material PLATON
_computing_structure_refinement 'SHELXL97 (Sheldrick, 1997)'
_computing_structure_solution 'SHELXS97 (Sheldrick, 1997)'
_diffrn_ambient_temperature 292(2)
_diffrn_detector_area_resol_mean 10
_diffrn_measured_fraction_theta_full 0.985
_diffrn_measured_fraction_theta_max 0.985
_diffrn_measurement_device_type 'Bruker SMART APEX CCD area-detector'
_diffrn_measurement_method \w
_diffrn_radiation_monochromator graphite
_diffrn_radiation_source 'fine focus sealed tube'
_diffrn_radiation_type 'Mo K\a'
_diffrn_radiation_wavelength 0.71073
_diffrn_reflns_av_R_equivalents 0.0176
_diffrn_reflns_av_sigmaI/netI 0.0264
_diffrn_reflns_limit_h_max 6
_diffrn_reflns_limit_h_min -6
_diffrn_reflns_limit_k_max 12
_diffrn_reflns_limit_k_min -12
_diffrn_reflns_limit_l_max 18
_diffrn_reflns_limit_l_min -16
_diffrn_reflns_number 5689
_diffrn_reflns_theta_full 26.00
_diffrn_reflns_theta_max 26.00
_diffrn_reflns_theta_min 2.08
_diffrn_standards_number 0
_exptl_absorpt_coefficient_mu 0.149
_exptl_absorpt_correction_T_max 0.9707
_exptl_absorpt_correction_T_min 0.9426
_exptl_absorpt_correction_type multi-scan
_exptl_absorpt_process_details '(SADABS; Sheldrick, 2001)'
_exptl_crystal_colour colorless
_exptl_crystal_density_diffrn 1.584
_exptl_crystal_density_method 'not measured'
_exptl_crystal_description prism
_exptl_crystal_F_000 352
_exptl_crystal_size_max 0.30
_exptl_crystal_size_mid 0.30
_exptl_crystal_size_min 0.20
_refine_diff_density_max 0.196
_refine_diff_density_min -0.229
_refine_ls_extinction_method none
_refine_ls_goodness_of_fit_ref 1.048
_refine_ls_hydrogen_treatment mixed
_refine_ls_matrix_type full
_refine_ls_number_parameters 248
_refine_ls_number_reflns 2824
_refine_ls_number_restraints 6
_refine_ls_restrained_S_all 1.048
_refine_ls_R_factor_all 0.0489
_refine_ls_R_factor_gt 0.0415
_refine_ls_shift/su_max 0.001
_refine_ls_shift/su_mean 0.000
_refine_ls_structure_factor_coef Fsqd
_refine_ls_weighting_details 'calc w=1/[\s^2^(Fo^2^)+(0.0566P)^2^+0.1612P] where P=(Fo^2^+2Fc^2^)/3'
_refine_ls_weighting_scheme calc
_refine_ls_wR_factor_gt 0.1104
_refine_ls_wR_factor_ref 0.1153
_reflns_number_gt 2364
_reflns_number_total 2824
_reflns_threshold_expression I>2\s(I)
_cod_data_source_file er6037.cif
_cod_data_source_block I
_cod_depositor_comments
;
The following automatic conversions were performed:
'_symmetry_cell_setting' value 'Triclinic' changed to 'triclinic'
according to '/home/saulius/struct/CIF-dictionaries/cif_core.dic'
dictionary named 'cif_core.dic' version 2.4.1 from 2010-06-29.

Automatic conversion script
Id: cif_fix_enum 1527 2010-12-29 10:47:43Z saulius 

The following automatic conversions were performed:

'_symmetry_cell_setting' value 'Triclinic' changed to 'triclinic'
according to /home/saulius/struct/CIF-dictionaries/cif_core.dic
dictionary named 'cif_core.dic' version 2.4.1 from 2010-06-29.

Automatic conversion script
Id: cif_fix_values 1715 2011-07-08 13:25:40Z adriana 
;
_cod_database_code 2208056
_cod_database_fobs_code 2208056

loop_
_symmetry_equiv_pos_as_xyz
'x, y, z'
'-x, -y, -z'

loop_
_atom_site_label
_atom_site_fract_x
_atom_site_fract_y
_atom_site_fract_z
_atom_site_U_iso_or_equiv
_atom_site_adp_type
_atom_site_calc_flag
_atom_site_refinement_flags
_atom_site_occupancy
_atom_site_disorder_assembly
_atom_site_disorder_group
_atom_site_type_symbol
C1 0.2160(3) 0.29592(17) 0.91326(12) 0.0465(4) Uani d . 1 . . C
C2 0.2500(4) 0.43119(19) 0.90323(17) 0.0665(6) Uani d . 1 . . C
H2 0.1519 0.4936 0.9335 0.080 Uiso calc R 1 . . H
C3 0.4327(5) 0.4732(2) 0.84734(18) 0.0737(7) Uani d . 1 . . C
H3 0.4576 0.5648 0.8400 0.088 Uiso calc R 1 . . H
C4 0.5763(4) 0.3822(2) 0.80298(16) 0.0661(6) Uani d . 1 . . C
H4 0.6996 0.4109 0.7656 0.079 Uiso calc R 1 . . H
C5 0.5364(3) 0.24757(18) 0.81433(13) 0.0478(4) Uani d . 1 . . C
C6 0.3579(3) 0.19854(15) 0.87011(11) 0.0379(4) Uani d . 1 . . C
C7 0.3097(3) 0.05116(15) 0.88111(10) 0.0357(3) Uani d . 1 . . C
N1 0.5269(3) -0.01099(13) 0.89267(10) 0.0399(3) Uani d D 1 . . N
H1A 0.688(2) 0.0246(19) 0.8955(14) 0.060 Uiso d D 1 . . H
O1 0.0822(2) -0.00667(11) 0.87870(10) 0.0508(3) Uani d . 1 . . O
O2 0.5021(2) -0.14640(11) 0.90692(9) 0.0463(3) Uani d D 1 . . O
H2A 0.462(5) -0.189(2) 0.8536(9) 0.070 Uiso d D 1 . . H
F1 0.0370(2) 0.25540(11) 0.96728(8) 0.0623(3) Uani d . 1 . . F
F2 0.6771(2) 0.15832(13) 0.76857(9) 0.0694(4) Uani d . 1 . . F
C8 1.1388(4) 0.3433(3) 0.47156(15) 0.0699(6) Uani d D 1 . . C
C9 1.1930(5) 0.3411(3) 0.56467(17) 0.0941(9) Uani d . 1 A . C
H9 1.3308 0.4007 0.6003 0.113 Uiso calc R 1 . . H
C10 1.0429(5) 0.2506(3) 0.60419(17) 0.0864(8) Uani d . 1 . . C
H10 1.0788 0.2475 0.6672 0.104 Uiso calc R 1 A . H
C11 0.8415(6) 0.1651(3) 0.55201(18) 0.0983(9) Uani d . 1 A . C
H11 0.7376 0.1033 0.5788 0.118 Uiso calc R 1 . . H
C12 0.7922(5) 0.1707(3) 0.45924(16) 0.0777(7) Uani d D 1 . . C
C13 0.9393(3) 0.25751(18) 0.41450(12) 0.0473(4) Uani d . 1 A . C
C14 0.8732(3) 0.26246(16) 0.31351(11) 0.0400(4) Uani d . 1 . . C
N2 1.0792(3) 0.26578(16) 0.26714(10) 0.0462(4) Uani d D 1 A . N
H2B 1.242(2) 0.269(2) 0.2912(15) 0.069 Uiso d D 1 . . H
O3 0.6407(2) 0.26211(14) 0.27759(8) 0.0515(3) Uani d . 1 A . O
O4 1.0445(2) 0.28292(12) 0.17502(8) 0.0485(3) Uani d D 1 . . O
H4A 1.000(5) 0.2031(13) 0.1490(15) 0.073 Uiso d D 1 . . H
F3 1.324(2) 0.4107(19) 0.4297(5) 0.098(3) Uani d PD 0.54(3) A 1 F
F4 0.5534(17) 0.1073(16) 0.4103(4) 0.087(3) Uani d PD 0.54(3) A 1 F
F3' 1.242(3) 0.4555(9) 0.4370(7) 0.084(3) Uani d PD 0.46(3) A 2 F
F4' 0.654(5) 0.0557(14) 0.4028(6) 0.107(4) Uani d PD 0.46(3) A 2 F

loop_
_atom_site_aniso_label
_atom_site_aniso_U_11
_atom_site_aniso_U_22
_atom_site_aniso_U_33
_atom_site_aniso_U_12
_atom_site_aniso_U_13
_atom_site_aniso_U_23
C1 0.0429(9) 0.0450(9) 0.0505(10) 0.0076(7) -0.0009(8) 0.0076(7)
C2 0.0702(14) 0.0430(10) 0.0836(15) 0.0136(9) -0.0029(11) 0.0068(10)
C3 0.0733(15) 0.0452(11) 0.1014(18) -0.0037(10) -0.0079(13) 0.0303(11)
C4 0.0517(11) 0.0673(13) 0.0827(15) -0.0085(10) 0.0002(10) 0.0403(11)
C5 0.0380(9) 0.0560(10) 0.0516(10) 0.0026(7) 0.0023(7) 0.0201(8)
C6 0.0307(8) 0.0404(8) 0.0411(9) 0.0004(6) -0.0030(6) 0.0096(6)
C7 0.0290(8) 0.0399(8) 0.0383(8) 0.0026(6) 0.0048(6) 0.0071(6)
N1 0.0300(7) 0.0365(7) 0.0539(8) 0.0037(5) 0.0055(6) 0.0095(6)
O1 0.0276(6) 0.0421(6) 0.0837(9) 0.0014(5) 0.0087(6) 0.0136(6)
O2 0.0468(7) 0.0383(6) 0.0543(7) 0.0090(5) 0.0029(6) 0.0089(5)
F1 0.0622(7) 0.0638(7) 0.0682(7) 0.0217(5) 0.0251(6) 0.0114(5)
F2 0.0651(8) 0.0813(8) 0.0753(8) 0.0159(6) 0.0357(6) 0.0312(6)
C8 0.0538(12) 0.0969(16) 0.0509(11) -0.0230(11) 0.0049(9) 0.0068(11)
C9 0.0678(15) 0.147(3) 0.0519(13) -0.0349(16) -0.0078(11) 0.0068(14)
C10 0.0655(15) 0.142(2) 0.0500(12) -0.0057(15) -0.0006(11) 0.0280(14)
C11 0.0934(19) 0.131(2) 0.0678(16) -0.0356(17) 0.0033(14) 0.0440(16)
C12 0.0680(14) 0.0956(17) 0.0609(13) -0.0325(12) -0.0037(11) 0.0214(12)
C13 0.0336(9) 0.0598(10) 0.0474(10) 0.0001(7) 0.0046(7) 0.0087(8)
C14 0.0294(8) 0.0418(8) 0.0474(9) 0.0008(6) 0.0043(7) 0.0049(7)
N2 0.0295(7) 0.0638(9) 0.0441(8) 0.0015(6) 0.0049(6) 0.0070(7)
O3 0.0288(6) 0.0762(8) 0.0492(7) 0.0051(5) 0.0049(5) 0.0092(6)
O4 0.0446(7) 0.0531(7) 0.0472(7) -0.0015(5) 0.0106(5) 0.0069(5)
F3 0.074(4) 0.142(6) 0.0558(19) -0.063(4) 0.009(2) -0.011(3)
F4 0.069(3) 0.110(5) 0.073(2) -0.046(3) -0.005(2) 0.033(2)
F3' 0.103(5) 0.074(4) 0.062(3) -0.042(3) 0.006(3) 0.005(2)
F4' 0.109(8) 0.102(5) 0.095(3) -0.056(5) -0.017(4) 0.034(3)

loop_
_atom_type_symbol
_atom_type_description
_atom_type_scat_dispersion_real
_atom_type_scat_dispersion_imag
_atom_type_scat_source
C C 0.0033 0.0016 'International Tables Vol C Tables 4.2.6.8 and 6.1.1.4'
H H 0.0000 0.0000 'International Tables Vol C Tables 4.2.6.8 and 6.1.1.4'
N N 0.0061 0.0033 'International Tables Vol C Tables 4.2.6.8 and 6.1.1.4'
O O 0.0106 0.0060 'International Tables Vol C Tables 4.2.6.8 and 6.1.1.4'
F F 0.0171 0.0103 'International Tables Vol C Tables 4.2.6.8 and 6.1.1.4'

loop_
_geom_angle_atom_site_label_1
_geom_angle_atom_site_label_2
_geom_angle_atom_site_label_3
_geom_angle
F1 C1 C2 118.55(17)
F1 C1 C6 118.41(14)
C2 C1 C6 123.04(18)
C1 C2 C3 118.8(2)
C1 C2 H2 120.6
C3 C2 H2 120.6
C4 C3 C2 120.76(18)
C4 C3 H3 119.6
C2 C3 H3 119.6
C3 C4 C5 118.9(2)
C3 C4 H4 120.6
C5 C4 H4 120.6
F2 C5 C4 118.12(17)
F2 C5 C6 118.51(15)
C4 C5 C6 123.37(18)
C1 C6 C5 115.16(15)
C1 C6 C7 121.29(14)
C5 C6 C7 123.50(15)
O1 C7 N1 123.25(14)
O1 C7 C6 121.67(13)
N1 C7 C6 115.08(13)
C7 N1 O2 119.06(13)
C7 N1 H1A 126.8(14)
O2 N1 H1A 114.1(14)
N1 O2 H2A 103.1(16)
F3 C8 C9 118.2(4)
C9 C8 F3' 118.2(5)
F3 C8 C13 116.7(4)
C9 C8 C13 123.6(2)
F3' C8 C13 116.4(5)
C10 C9 C8 119.1(2)
C10 C9 H9 120.4
C8 C9 H9 120.4
C11 C10 C9 120.0(2)
C11 C10 H10 120.0
C9 C10 H10 120.0
C10 C11 C12 119.2(2)
C10 C11 H11 120.4
C12 C11 H11 120.4
C11 C12 C13 123.8(2)
C11 C12 F4 119.0(3)
C13 C12 F4 115.9(3)
C11 C12 F4' 117.4(4)
C13 C12 F4' 115.1(5)
C12 C13 C8 114.20(18)
C12 C13 C14 121.85(16)
C8 C13 C14 123.85(17)
O3 C14 N2 123.49(16)
O3 C14 C13 121.56(15)
N2 C14 C13 114.95(14)
C14 N2 O4 119.86(13)
C14 N2 H2B 124.8(15)
O4 N2 H2B 114.8(15)
N2 O4 H4A 101.5(17)

loop_
_geom_bond_atom_site_label_1
_geom_bond_atom_site_label_2
_geom_bond_distance
C1 F1 1.344(2)
C1 C2 1.370(3)
C1 C6 1.389(2)
C2 C3 1.382(3)
C2 H2 0.9300
C3 C4 1.360(3)
C3 H3 0.9300
C4 C5 1.371(3)
C4 H4 0.9300
C5 F2 1.349(2)
C5 C6 1.390(2)
C6 C7 1.497(2)
C7 O1 1.2336(18)
C7 N1 1.3200(19)
N1 O2 1.3874(17)
N1 H1A 0.852(10)
O2 H2A 0.832(10)
C8 F3 1.356(5)
C8 C9 1.370(3)
C8 F3' 1.373(6)
C8 C13 1.377(3)
C9 C10 1.358(4)
C9 H9 0.9300
C10 C11 1.351(4)
C10 H10 0.9300
C11 C12 1.369(3)
C11 H11 0.9300
C12 C13 1.373(3)
C12 F4 1.382(4)
C12 F4' 1.392(6)
C13 C14 1.495(2)
C14 O3 1.2345(19)
C14 N2 1.314(2)
N2 O4 1.3836(19)
N2 H2B 0.856(10)
O4 H4A 0.830(10)

loop_
_geom_hbond_atom_site_label_D
_geom_hbond_atom_site_label_H
_geom_hbond_atom_site_label_A
_geom_hbond_site_symmetry_A
_geom_hbond_distance_DH
_geom_hbond_distance_HA
_geom_hbond_distance_DA
_geom_hbond_angle_DHA
_geom_hbond_publ_flag
C11 H11 F4 2_656 0.93 2.48 3.361(9) 158 yes
O4 H4A O2 2_656 0.83(2) 2.57(2) 3.005(2) 114(2) yes
O4 H4A O1 2_656 0.83(2) 1.93(2) 2.742(2) 165(2) yes
O2 H2A O3 2_656 0.83(2) 1.960(10) 2.783(2) 171(2) yes
N2 H2B O3 1_655 0.86(2) 2.06(2) 2.840(2) 151(2) yes
N1 H1A O1 1_655 0.86(2) 2.09(2) 2.845(2) 147(2) yes

loop_
_geom_torsion_atom_site_label_1
_geom_torsion_atom_site_label_2
_geom_torsion_atom_site_label_3
_geom_torsion_atom_site_label_4
_geom_torsion
F1 C1 C2 C3 -179.64(18)
C6 C1 C2 C3 0.3(3)
C1 C2 C3 C4 0.0(3)
C2 C3 C4 C5 0.2(3)
C3 C4 C5 F2 178.85(19)
C3 C4 C5 C6 -0.8(3)
F1 C1 C6 C5 179.11(14)
C2 C1 C6 C5 -0.9(2)
F1 C1 C6 C7 1.5(2)
C2 C1 C6 C7 -178.49(16)
F2 C5 C6 C1 -178.57(15)
C4 C5 C6 C1 1.1(2)
F2 C5 C6 C7 -1.0(2)
C4 C5 C6 C7 178.69(16)
C1 C6 C7 O1 42.1(2)
C5 C6 C7 O1 -135.33(17)
C1 C6 C7 N1 -138.41(16)
C5 C6 C7 N1 44.2(2)
O1 C7 N1 O2 -2.9(2)
C6 C7 N1 O2 177.59(13)
F3 C8 C9 C10 -165.4(11)
F3' C8 C9 C10 163.5(9)
C13 C8 C9 C10 -0.4(5)
C8 C9 C10 C11 -0.6(5)
C9 C10 C11 C12 0.3(5)
C10 C11 C12 C13 1.1(5)
C10 C11 C12 F4 -165.3(9)
C10 C11 C12 F4' 158.3(13)
C11 C12 C13 C8 -1.9(4)
F4 C12 C13 C8 164.8(8)
F4' C12 C13 C8 -159.7(13)
C11 C12 C13 C14 -178.3(3)
F4 C12 C13 C14 -11.5(9)
F4' C12 C13 C14 23.9(13)
F3 C8 C13 C12 166.8(11)
C9 C8 C13 C12 1.6(4)
F3' C8 C13 C12 -162.6(9)
F3 C8 C13 C14 -16.9(11)
C9 C8 C13 C14 177.9(2)
F3' C8 C13 C14 13.7(9)
C12 C13 C14 O3 43.8(3)
C8 C13 C14 O3 -132.2(2)
C12 C13 C14 N2 -135.6(2)
C8 C13 C14 N2 48.4(3)
O3 C14 N2 O4 6.5(3)
C13 C14 N2 O4 -174.18(14)
